data_4314966
loop_
_publ_author_name
'Shigehisa Akine'
'Satoko Kagiyama'
'Tatsuya Nabeshima'

_publ_contact_author_address
;
Tsukuba, Ibaraki 305-8571, Japan
;
_publ_contact_author_email akine@chem.tsukuba.ac.jp
_publ_contact_author_fax +81-29-853-4527
_publ_contact_author_name 'Shigehisa Akine'
_publ_contact_author_phone +81-29-853-4527
_publ_section_title
;
 Modulation of Multimetal Complexation Behavior of Tetraoxime Ligand by
 Covalent Transformation of Olefinic Functionalities
;
_journal_name_full 'Inorganic Chemistry'
_journal_page_first 2141
_journal_page_last 2152
_journal_paper_doi 10.1021/ic9019926
_journal_volume 49
_journal_year 2010
_chemical_formula_moiety C30H30N4O10
_chemical_formula_sum 'C30 H30 N4 O10'
_chemical_formula_weight 606.58
_chemical_name_common cis-H4L
_chemical_name_systematic
; 
 ? 
;
_space_group_IT_number 2
_symmetry_cell_setting triclinic
_symmetry_space_group_name_Hall '-P 1'
_symmetry_space_group_name_H-M 'P -1'
_atom_sites_solution_hydrogens geom
_atom_sites_solution_primary direct
_atom_sites_solution_secondary difmap
_audit_creation_method SHELXL-97
_cell_angle_alpha 81.4800(10)
_cell_angle_beta 85.2880(10)
_cell_angle_gamma 73.5460(10)
_cell_formula_units_Z 2
_cell_length_a 9.6197(9)
_cell_length_b 11.0878(10)
_cell_length_c 14.2308(13)
_cell_measurement_reflns_used 2929
_cell_measurement_temperature 100
_cell_measurement_theta_max 26.00
_cell_measurement_theta_min 1.45
_cell_volume 1438.4(2)
_computing_cell_refinement 'APEX2 (Bruker AXS, 2006)'
_computing_data_collection 'APEX2 (Bruker AXS, 2006)'
_computing_data_reduction 'SAINT (Bruker AXS, 2004)'
_computing_molecular_graphics ORTEP-3
_computing_publication_material ORTEP-3
_computing_structure_refinement 'SHELXL-97 (Sheldrick, 1997)'
_computing_structure_solution 'SHELXS-97 (Sheldrick, 1997)'
_diffrn_ambient_temperature 100
_diffrn_detector_area_resol_mean 8.333
_diffrn_measured_fraction_theta_full 0.975
_diffrn_measured_fraction_theta_max 0.975
_diffrn_measurement_device_type 'Bruker APEXII CCD area detector'
_diffrn_measurement_method CCD
_diffrn_radiation_monochromator 'multilayer confocal mirror'
_diffrn_radiation_source 'fine-focus rotating anode'
_diffrn_radiation_type MoK\a
_diffrn_radiation_wavelength 0.71069
_diffrn_reflns_av_R_equivalents 0.0138
_diffrn_reflns_av_sigmaI/netI 0.0309
_diffrn_reflns_limit_h_max 10
_diffrn_reflns_limit_h_min -11
_diffrn_reflns_limit_k_max 11
_diffrn_reflns_limit_k_min -13
_diffrn_reflns_limit_l_max 13
_diffrn_reflns_limit_l_min -17
_diffrn_reflns_number 7481
_diffrn_reflns_theta_full 26.00
_diffrn_reflns_theta_max 26.00
_diffrn_reflns_theta_min 1.45
_diffrn_standards_decay_% 0
_diffrn_standards_interval_count 0
_diffrn_standards_interval_time 0
_diffrn_standards_number 0
_exptl_absorpt_coefficient_mu 0.107
_exptl_absorpt_correction_T_max 0.9915
_exptl_absorpt_correction_T_min 0.9842
_exptl_absorpt_correction_type multi-scan
_exptl_absorpt_process_details 'SADABS Sheldrick 1996'
_exptl_crystal_colour colorless
_exptl_crystal_density_diffrn 1.401
_exptl_crystal_density_method 'not measured'
_exptl_crystal_description prismatic
_exptl_crystal_F_000 636
_exptl_crystal_size_max 0.15
_exptl_crystal_size_mid 0.10
_exptl_crystal_size_min 0.08
_refine_diff_density_max 0.260
_refine_diff_density_min -0.199
_refine_diff_density_rms 0.043
_refine_ls_extinction_method none
_refine_ls_goodness_of_fit_ref 1.016
_refine_ls_hydrogen_treatment constr
_refine_ls_matrix_type full
_refine_ls_number_parameters 397
_refine_ls_number_reflns 5513
_refine_ls_number_restraints 0
_refine_ls_restrained_S_all 1.016
_refine_ls_R_factor_all 0.0496
_refine_ls_R_factor_gt 0.0387
_refine_ls_shift/su_max 0.001
_refine_ls_shift/su_mean 0.000
_refine_ls_structure_factor_coef Fsqd
_refine_ls_weighting_details 'calc w=1/[\s^2^(Fo^2^)+(0.0348P)^2^+0.8086P] where P=(Fo^2^+2Fc^2^)/3'
_refine_ls_weighting_scheme calc
_refine_ls_wR_factor_gt 0.0879
_refine_ls_wR_factor_ref 0.0958
_reflns_number_gt 4507
_reflns_number_total 5513
_reflns_threshold_expression >2sigma(I)
_cod_data_source_file ic9019926_si_001_02.cif
_cod_data_source_block cis-H4L
_cod_database_code 4314966

loop_
_symmetry_equiv_pos_as_xyz
'x, y, z'
'-x, -y, -z'

loop_
_atom_site_label
_atom_site_type_symbol
_atom_site_fract_x
_atom_site_fract_y
_atom_site_fract_z
_atom_site_U_iso_or_equiv
_atom_site_adp_type
_atom_site_occupancy
_atom_site_symmetry_multiplicity
_atom_site_calc_flag
_atom_site_refinement_flags
_atom_site_disorder_assembly
_atom_site_disorder_group
C1 C 0.49162(17) 0.50033(15) -0.14837(11) 0.0191(3) Uani 1 1 d . . .
C2 C 0.37719(17) 0.50764(14) -0.08025(12) 0.0192(3) Uani 1 1 d . . .
C3 C 0.33331(17) 0.39845(15) -0.04370(12) 0.0204(3) Uani 1 1 d . . .
C4 C 0.40418(18) 0.28353(15) -0.07544(12) 0.0228(4) Uani 1 1 d . . .
H1 H 0.3748 0.2096 -0.0510 0.027 Uiso 1 1 calc R . .
C5 C 0.51883(18) 0.27622(15) -0.14333(12) 0.0239(4) Uani 1 1 d . . .
H2 H 0.5667 0.1973 -0.1651 0.029 Uiso 1 1 calc R . .
C6 C 0.56294(18) 0.38255(16) -0.17890(12) 0.0232(4) Uani 1 1 d . . .
H3 H 0.6420 0.3763 -0.2243 0.028 Uiso 1 1 calc R . .
O1 O 0.30271(12) 0.61652(10) -0.04635(8) 0.0227(3) Uani 1 1 d . . .
H4 H 0.3362 0.6761 -0.0724 0.034 Uiso 1 1 calc R . .
O2 O 0.21971(12) 0.41913(10) 0.02181(9) 0.0245(3) Uani 1 1 d . . .
C7 C 0.53454(17) 0.61334(15) -0.19101(11) 0.0202(3) Uani 1 1 d . . .
H5 H 0.6090 0.6075 -0.2397 0.024 Uiso 1 1 calc R . .
N1 N 0.47078(14) 0.72041(12) -0.16221(10) 0.0203(3) Uani 1 1 d . . .
O3 O 0.51804(12) 0.82135(10) -0.21534(8) 0.0222(3) Uani 1 1 d . . .
C8 C 0.45766(18) 0.93484(15) -0.17194(12) 0.0229(4) Uani 1 1 d . . .
H6 H 0.5157 0.9952 -0.1942 0.027 Uiso 1 1 calc R . .
H7 H 0.4661 0.9135 -0.1022 0.027 Uiso 1 1 calc R . .
C9 C 0.30034(18) 0.99946(15) -0.19300(12) 0.0233(4) Uani 1 1 d . . .
H8 H 0.2727 1.0837 -0.1704 0.028 Uiso 1 1 calc R . .
H9 H 0.2905 1.0134 -0.2628 0.028 Uiso 1 1 calc R . .
O4 O 0.20124(12) 0.92994(11) -0.15012(8) 0.0226(3) Uani 1 1 d . . .
N2 N 0.19447(14) 0.93162(12) -0.05095(9) 0.0205(3) Uani 1 1 d . . .
C10 C 0.12334(17) 0.85658(14) -0.00709(12) 0.0198(3) Uani 1 1 d . . .
H10 H 0.0826 0.8095 -0.0423 0.024 Uiso 1 1 calc R . .
C11 C 0.10452(17) 0.84298(15) 0.09640(12) 0.0196(3) Uani 1 1 d . . .
C12 C 0.15177(17) 0.91875(14) 0.15063(12) 0.0199(3) Uani 1 1 d . . .
C13 C 0.13774(17) 0.89943(14) 0.24982(12) 0.0205(3) Uani 1 1 d . . .
C14 C 0.07137(17) 0.80822(15) 0.29585(12) 0.0201(3) Uani 1 1 d . . .
C15 C 0.02458(17) 0.73261(15) 0.24103(12) 0.0227(4) Uani 1 1 d . . .
H11 H -0.0196 0.6698 0.2717 0.027 Uiso 1 1 calc R . .
C16 C 0.04223(17) 0.74874(15) 0.14355(12) 0.0214(3) Uani 1 1 d . . .
H12 H 0.0120 0.6957 0.1076 0.026 Uiso 1 1 calc R . .
O5 O 0.21585(13) 1.00994(10) 0.11080(8) 0.0254(3) Uani 1 1 d . . .
H13 H 0.2188 1.0137 0.0513 0.038 Uiso 1 1 calc R . .
O6 O 0.19403(14) 0.97143(11) 0.29734(9) 0.0290(3) Uani 1 1 d . . .
H14 H 0.1804 0.9532 0.3562 0.044 Uiso 1 1 calc R . .
C17 C 0.05446(17) 0.78643(15) 0.39951(12) 0.0209(3) Uani 1 1 d . . .
H15 H 0.0012 0.7296 0.4287 0.025 Uiso 1 1 calc R . .
N3 N 0.11137(15) 0.84377(13) 0.45103(10) 0.0225(3) Uani 1 1 d . . .
O7 O 0.08165(12) 0.81208(12) 0.54846(8) 0.0262(3) Uani 1 1 d . . .
C18 C 0.17409(19) 0.85463(17) 0.60274(12) 0.0249(4) Uani 1 1 d . . .
H16 H 0.1386 0.8499 0.6701 0.030 Uiso 1 1 calc R . .
H17 H 0.1676 0.9446 0.5792 0.030 Uiso 1 1 calc R . .
C19 C 0.33095(19) 0.77791(15) 0.59725(13) 0.0247(4) Uani 1 1 d . . .
H18 H 0.3647 0.7773 0.5296 0.030 Uiso 1 1 calc R . .
H19 H 0.3905 0.8190 0.6283 0.030 Uiso 1 1 calc R . .
O8 O 0.35236(15) 0.64963(11) 0.64209(9) 0.0328(3) Uani 1 1 d . . .
N4 N 0.33019(16) 0.57388(13) 0.57691(10) 0.0276(3) Uani 1 1 d . . .
C20 C 0.3549(2) 0.45753(16) 0.61304(13) 0.0291(4) Uani 1 1 d . . .
H20 H 0.3860 0.4323 0.6764 0.035 Uiso 1 1 calc R . .
C21 C 0.33549(19) 0.36330(16) 0.55740(12) 0.0250(4) Uani 1 1 d . . .
C22 C 0.27405(18) 0.39857(15) 0.46835(12) 0.0224(4) Uani 1 1 d . . .
C23 C 0.24801(17) 0.30658(15) 0.41926(12) 0.0215(3) Uani 1 1 d . . .
C24 C 0.29361(18) 0.17954(15) 0.45597(12) 0.0225(4) Uani 1 1 d . . .
H21 H 0.2809 0.1168 0.4213 0.027 Uiso 1 1 calc R . .
C25 C 0.35844(19) 0.14360(16) 0.54408(13) 0.0261(4) Uani 1 1 d . . .
H22 H 0.3901 0.0563 0.5688 0.031 Uiso 1 1 calc R . .
C26 C 0.37665(19) 0.23393(16) 0.59519(13) 0.0272(4) Uani 1 1 d . . .
H23 H 0.4171 0.2090 0.6561 0.033 Uiso 1 1 calc R . .
O9 O 0.23595(14) 0.52017(11) 0.42557(9) 0.0304(3) Uani 1 1 d . . .
H24 H 0.2511 0.5679 0.4619 0.046 Uiso 1 1 calc R . .
O10 O 0.17805(13) 0.35508(10) 0.33668(8) 0.0242(3) Uani 1 1 d . . .
C27 C 0.13607(18) 0.26729(15) 0.28651(12) 0.0220(4) Uani 1 1 d . . .
H25 H 0.0955 0.2078 0.3317 0.026 Uiso 1 1 calc R . .
H26 H 0.2209 0.2176 0.2513 0.026 Uiso 1 1 calc R . .
C28 C 0.02373(18) 0.34633(15) 0.21902(12) 0.0237(4) Uani 1 1 d . . .
H27 H -0.0677 0.3878 0.2462 0.028 Uiso 1 1 calc R . .
C29 C 0.03947(18) 0.36398(15) 0.12506(12) 0.0231(4) Uani 1 1 d . . .
H28 H -0.0426 0.4149 0.0913 0.028 Uiso 1 1 calc R . .
C30 C 0.17411(18) 0.31136(15) 0.06717(12) 0.0216(3) Uani 1 1 d . . .
H29 H 0.2502 0.2541 0.1084 0.026 Uiso 1 1 calc R . .
H30 H 0.1536 0.2633 0.0191 0.026 Uiso 1 1 calc R . .

loop_
_atom_site_aniso_label
_atom_site_aniso_U_11
_atom_site_aniso_U_22
_atom_site_aniso_U_33
_atom_site_aniso_U_23
_atom_site_aniso_U_13
_atom_site_aniso_U_12
C1 0.0162(8) 0.0203(8) 0.0204(8) -0.0014(6) -0.0061(6) -0.0032(6)
C2 0.0171(8) 0.0170(8) 0.0223(8) -0.0022(6) -0.0066(6) -0.0014(6)
C3 0.0186(8) 0.0204(8) 0.0211(8) 0.0000(6) -0.0055(6) -0.0038(6)
C4 0.0235(9) 0.0177(8) 0.0267(9) 0.0009(7) -0.0085(7) -0.0046(7)
C5 0.0233(9) 0.0180(8) 0.0283(9) -0.0061(7) -0.0070(7) 0.0007(7)
C6 0.0190(8) 0.0255(9) 0.0236(9) -0.0048(7) -0.0046(7) -0.0020(7)
O1 0.0220(6) 0.0154(6) 0.0292(7) -0.0023(5) 0.0033(5) -0.0042(5)
O2 0.0237(6) 0.0187(6) 0.0297(7) 0.0003(5) 0.0021(5) -0.0060(5)
C7 0.0159(8) 0.0247(9) 0.0195(8) -0.0024(7) -0.0031(6) -0.0045(6)
N1 0.0195(7) 0.0196(7) 0.0223(7) 0.0012(6) -0.0030(6) -0.0077(6)
O3 0.0221(6) 0.0199(6) 0.0253(6) -0.0015(5) 0.0022(5) -0.0086(5)
C8 0.0261(9) 0.0198(8) 0.0247(9) -0.0031(7) -0.0019(7) -0.0090(7)
C9 0.0280(9) 0.0209(8) 0.0200(8) -0.0013(7) -0.0007(7) -0.0057(7)
O4 0.0223(6) 0.0275(6) 0.0176(6) -0.0025(5) -0.0017(5) -0.0060(5)
N2 0.0209(7) 0.0199(7) 0.0177(7) -0.0018(6) -0.0030(6) -0.0002(6)
C10 0.0165(8) 0.0168(8) 0.0239(9) -0.0033(6) -0.0041(6) 0.0004(6)
C11 0.0158(8) 0.0175(8) 0.0225(8) -0.0021(6) -0.0037(6) 0.0007(6)
C12 0.0189(8) 0.0133(7) 0.0253(9) -0.0007(6) -0.0022(7) -0.0014(6)
C13 0.0204(8) 0.0152(8) 0.0246(9) -0.0043(7) -0.0038(7) -0.0013(6)
C14 0.0173(8) 0.0192(8) 0.0216(8) -0.0026(7) -0.0024(6) -0.0009(6)
C15 0.0207(8) 0.0213(8) 0.0263(9) 0.0004(7) -0.0031(7) -0.0073(7)
C16 0.0209(8) 0.0202(8) 0.0244(9) -0.0038(7) -0.0041(7) -0.0063(7)
O5 0.0354(7) 0.0190(6) 0.0236(6) -0.0006(5) -0.0024(5) -0.0112(5)
O6 0.0436(8) 0.0259(6) 0.0234(6) -0.0060(5) -0.0021(6) -0.0172(6)
C17 0.0168(8) 0.0203(8) 0.0240(9) -0.0022(7) -0.0010(7) -0.0030(6)
N3 0.0230(7) 0.0254(7) 0.0173(7) -0.0021(6) 0.0003(6) -0.0045(6)
O7 0.0252(6) 0.0392(7) 0.0177(6) -0.0059(5) 0.0011(5) -0.0140(5)
C18 0.0284(9) 0.0297(9) 0.0203(9) -0.0067(7) -0.0011(7) -0.0118(7)
C19 0.0302(9) 0.0224(8) 0.0242(9) -0.0026(7) -0.0062(7) -0.0104(7)
O8 0.0516(8) 0.0224(6) 0.0274(7) -0.0041(5) -0.0166(6) -0.0103(6)
N4 0.0344(8) 0.0251(8) 0.0253(8) -0.0068(6) -0.0086(6) -0.0075(6)
C20 0.0368(10) 0.0255(9) 0.0248(9) 0.0000(7) -0.0111(8) -0.0071(8)
C21 0.0284(9) 0.0226(9) 0.0238(9) -0.0018(7) -0.0034(7) -0.0069(7)
C22 0.0252(9) 0.0181(8) 0.0229(9) -0.0002(7) -0.0017(7) -0.0057(7)
C23 0.0209(8) 0.0234(8) 0.0200(8) -0.0011(7) 0.0011(7) -0.0071(7)
C24 0.0239(9) 0.0195(8) 0.0249(9) -0.0042(7) 0.0026(7) -0.0076(7)
C25 0.0298(9) 0.0191(8) 0.0277(9) 0.0015(7) 0.0010(7) -0.0067(7)
C26 0.0321(10) 0.0266(9) 0.0216(9) 0.0017(7) -0.0041(7) -0.0075(8)
O9 0.0458(8) 0.0174(6) 0.0289(7) -0.0014(5) -0.0135(6) -0.0074(5)
O10 0.0312(7) 0.0206(6) 0.0224(6) -0.0014(5) -0.0056(5) -0.0092(5)
C27 0.0237(9) 0.0216(8) 0.0226(9) -0.0041(7) -0.0007(7) -0.0085(7)
C28 0.0186(8) 0.0227(8) 0.0307(10) -0.0027(7) -0.0002(7) -0.0077(7)
C29 0.0198(8) 0.0198(8) 0.0309(10) 0.0013(7) -0.0077(7) -0.0079(7)
C30 0.0249(9) 0.0191(8) 0.0223(9) 0.0024(7) -0.0057(7) -0.0096(7)

loop_
_atom_type_symbol
_atom_type_description
_atom_type_scat_dispersion_real
_atom_type_scat_dispersion_imag
_atom_type_scat_source
C C 0.0033 0.0016 'International Tables Vol C Tables 4.2.6.8 and 6.1.1.4'
H H 0.0000 0.0000 'International Tables Vol C Tables 4.2.6.8 and 6.1.1.4'
N N 0.0061 0.0033 'International Tables Vol C Tables 4.2.6.8 and 6.1.1.4'
O O 0.0106 0.0060 'International Tables Vol C Tables 4.2.6.8 and 6.1.1.4'

loop_
_geom_angle_atom_site_label_1
_geom_angle_atom_site_label_2
_geom_angle_atom_site_label_3
_geom_angle
_geom_angle_site_symmetry_1
_geom_angle_site_symmetry_3
_geom_angle_publ_flag
C2 C1 C6 119.17(15) . . ?
C2 C1 C7 121.31(14) . . ?
C6 C1 C7 119.47(15) . . ?
O1 C2 C1 123.35(14) . . ?
O1 C2 C3 116.45(14) . . ?
C1 C2 C3 120.20(14) . . ?
O2 C3 C4 126.16(15) . . ?
O2 C3 C2 114.14(14) . . ?
C4 C3 C2 119.70(15) . . ?
C3 C4 C5 120.07(15) . . ?
C3 C4 H1 120.0 . . ?
C5 C4 H1 120.0 . . ?
C6 C5 C4 120.51(15) . . ?
C6 C5 H2 119.7 . . ?
C4 C5 H2 119.7 . . ?
C5 C6 C1 120.34(16) . . ?
C5 C6 H3 119.8 . . ?
C1 C6 H3 119.8 . . ?
C2 O1 H4 109.5 . . ?
C3 O2 C30 117.76(12) . . ?
N1 C7 C1 119.43(15) . . ?
N1 C7 H5 120.3 . . ?
C1 C7 H5 120.3 . . ?
C7 N1 O3 112.19(13) . . ?
N1 O3 C8 109.39(12) . . ?
O3 C8 C9 114.06(13) . . ?
O3 C8 H6 108.7 . . ?
C9 C8 H6 108.7 . . ?
O3 C8 H7 108.7 . . ?
C9 C8 H7 108.7 . . ?
H6 C8 H7 107.6 . . ?
O4 C9 C8 114.24(13) . . ?
O4 C9 H8 108.7 . . ?
C8 C9 H8 108.7 . . ?
O4 C9 H9 108.7 . . ?
C8 C9 H9 108.7 . . ?
H8 C9 H9 107.6 . . ?
N2 O4 C9 108.60(11) . . ?
C10 N2 O4 111.61(13) . . ?
N2 C10 C11 120.56(15) . . ?
N2 C10 H10 119.7 . . ?
C11 C10 H10 119.7 . . ?
C12 C11 C16 118.99(15) . . ?
C12 C11 C10 121.60(15) . . ?
C16 C11 C10 119.37(14) . . ?
O5 C12 C13 117.21(14) . . ?
O5 C12 C11 122.69(15) . . ?
C13 C12 C11 120.07(14) . . ?
O6 C13 C12 116.48(14) . . ?
O6 C13 C14 123.06(15) . . ?
C12 C13 C14 120.45(14) . . ?
C13 C14 C15 119.07(15) . . ?
C13 C14 C17 121.65(15) . . ?
C15 C14 C17 119.25(15) . . ?
C16 C15 C14 120.61(15) . . ?
C16 C15 H11 119.7 . . ?
C14 C15 H11 119.7 . . ?
C15 C16 C11 120.75(15) . . ?
C15 C16 H12 119.6 . . ?
C11 C16 H12 119.6 . . ?
C12 O5 H13 109.5 . . ?
C13 O6 H14 109.5 . . ?
N3 C17 C14 120.15(15) . . ?
N3 C17 H15 119.9 . . ?
C14 C17 H15 119.9 . . ?
C17 N3 O7 111.77(13) . . ?
N3 O7 C18 109.18(12) . . ?
O7 C18 C19 113.18(13) . . ?
O7 C18 H16 108.9 . . ?
C19 C18 H16 108.9 . . ?
O7 C18 H17 108.9 . . ?
C19 C18 H17 108.9 . . ?
H16 C18 H17 107.8 . . ?
O8 C19 C18 112.44(14) . . ?
O8 C19 H18 109.1 . . ?
C18 C19 H18 109.1 . . ?
O8 C19 H19 109.1 . . ?
C18 C19 H19 109.1 . . ?
H18 C19 H19 107.8 . . ?
N4 O8 C19 109.85(12) . . ?
C20 N4 O8 111.66(14) . . ?
N4 C20 C21 120.32(16) . . ?
N4 C20 H20 119.8 . . ?
C21 C20 H20 119.8 . . ?
C22 C21 C26 119.13(15) . . ?
C22 C21 C20 121.53(15) . . ?
C26 C21 C20 119.32(16) . . ?
O9 C22 C21 122.89(15) . . ?
O9 C22 C23 116.91(15) . . ?
C21 C22 C23 120.21(15) . . ?
O10 C23 C24 126.19(15) . . ?
O10 C23 C22 114.07(14) . . ?
C24 C23 C22 119.75(15) . . ?
C23 C24 C25 120.05(15) . . ?
C23 C24 H21 120.0 . . ?
C25 C24 H21 120.0 . . ?
C26 C25 C24 120.45(16) . . ?
C26 C25 H22 119.8 . . ?
C24 C25 H22 119.8 . . ?
C25 C26 C21 120.23(16) . . ?
C25 C26 H23 119.9 . . ?
C21 C26 H23 119.9 . . ?
C22 O9 H24 109.5 . . ?
C23 O10 C27 117.19(12) . . ?
O10 C27 C28 106.27(13) . . ?
O10 C27 H25 110.5 . . ?
C28 C27 H25 110.5 . . ?
O10 C27 H26 110.5 . . ?
C28 C27 H26 110.5 . . ?
H25 C27 H26 108.7 . . ?
C29 C28 C27 126.32(16) . . ?
C29 C28 H27 116.8 . . ?
C27 C28 H27 116.8 . . ?
C28 C29 C30 126.18(15) . . ?
C28 C29 H28 116.9 . . ?
C30 C29 H28 116.9 . . ?
O2 C30 C29 105.69(13) . . ?
O2 C30 H29 110.6 . . ?
C29 C30 H29 110.6 . . ?
O2 C30 H30 110.6 . . ?
C29 C30 H30 110.6 . . ?
H29 C30 H30 108.7 . . ?

loop_
_geom_bond_atom_site_label_1
_geom_bond_atom_site_label_2
_geom_bond_distance
_geom_bond_site_symmetry_2
_geom_bond_publ_flag
C1 C2 1.398(2) . ?
C1 C6 1.406(2) . ?
C1 C7 1.461(2) . ?
C2 O1 1.3524(19) . ?
C2 C3 1.408(2) . ?
C3 O2 1.368(2) . ?
C3 C4 1.386(2) . ?
C4 C5 1.398(2) . ?
C4 H1 0.9500 . ?
C5 C6 1.378(2) . ?
C5 H2 0.9500 . ?
C6 H3 0.9500 . ?
O1 H4 0.8400 . ?
O2 C30 1.4349(19) . ?
C7 N1 1.282(2) . ?
C7 H5 0.9500 . ?
N1 O3 1.4185(17) . ?
O3 C8 1.4351(19) . ?
C8 C9 1.513(2) . ?
C8 H6 0.9900 . ?
C8 H7 0.9900 . ?
C9 O4 1.434(2) . ?
C9 H8 0.9900 . ?
C9 H9 0.9900 . ?
O4 N2 1.4100(17) . ?
N2 C10 1.284(2) . ?
C10 C11 1.460(2) . ?
C10 H10 0.9500 . ?
C11 C12 1.405(2) . ?
C11 C16 1.408(2) . ?
C12 O5 1.3599(19) . ?
C12 C13 1.397(2) . ?
C13 O6 1.3612(19) . ?
C13 C14 1.400(2) . ?
C14 C15 1.407(2) . ?
C14 C17 1.462(2) . ?
C15 C16 1.375(2) . ?
C15 H11 0.9500 . ?
C16 H12 0.9500 . ?
O5 H13 0.8400 . ?
O6 H14 0.8400 . ?
C17 N3 1.282(2) . ?
C17 H15 0.9500 . ?
N3 O7 1.4055(17) . ?
O7 C18 1.4383(19) . ?
C18 C19 1.510(2) . ?
C18 H16 0.9900 . ?
C18 H17 0.9900 . ?
C19 O8 1.435(2) . ?
C19 H18 0.9900 . ?
C19 H19 0.9900 . ?
O8 N4 1.4058(17) . ?
N4 C20 1.279(2) . ?
C20 C21 1.461(2) . ?
C20 H20 0.9500 . ?
C21 C22 1.398(2) . ?
C21 C26 1.410(2) . ?
C22 O9 1.3550(19) . ?
C22 C23 1.406(2) . ?
C23 O10 1.364(2) . ?
C23 C24 1.385(2) . ?
C24 C25 1.400(2) . ?
C24 H21 0.9500 . ?
C25 C26 1.378(2) . ?
C25 H22 0.9500 . ?
C26 H23 0.9500 . ?
O9 H24 0.8400 . ?
O10 C27 1.4479(19) . ?
C27 C28 1.498(2) . ?
C27 H25 0.9900 . ?
C27 H26 0.9900 . ?
C28 C29 1.325(2) . ?
C28 H27 0.9500 . ?
C29 C30 1.495(2) . ?
C29 H28 0.9500 . ?
C30 H29 0.9900 . ?
C30 H30 0.9900 . ?

loop_
_geom_torsion_atom_site_label_1
_geom_torsion_atom_site_label_2
_geom_torsion_atom_site_label_3
_geom_torsion_atom_site_label_4
_geom_torsion
_geom_torsion_site_symmetry_1
_geom_torsion_site_symmetry_2
_geom_torsion_site_symmetry_3
_geom_torsion_site_symmetry_4
_geom_torsion_publ_flag
C6 C1 C2 O1 179.71(14) . . . . ?
C7 C1 C2 O1 -2.7(2) . . . . ?
C6 C1 C2 C3 -0.7(2) . . . . ?
C7 C1 C2 C3 176.85(14) . . . . ?
O1 C2 C3 O2 0.0(2) . . . . ?
C1 C2 C3 O2 -179.57(14) . . . . ?
O1 C2 C3 C4 179.70(14) . . . . ?
C1 C2 C3 C4 0.1(2) . . . . ?
O2 C3 C4 C5 179.72(15) . . . . ?
C2 C3 C4 C5 0.1(2) . . . . ?
C3 C4 C5 C6 0.3(2) . . . . ?
C4 C5 C6 C1 -1.0(2) . . . . ?
C2 C1 C6 C5 1.1(2) . . . . ?
C7 C1 C6 C5 -176.46(15) . . . . ?
C4 C3 O2 C30 4.3(2) . . . . ?
C2 C3 O2 C30 -176.10(13) . . . . ?
C2 C1 C7 N1 3.4(2) . . . . ?
C6 C1 C7 N1 -179.06(15) . . . . ?
C1 C7 N1 O3 -175.86(12) . . . . ?
C7 N1 O3 C8 -172.39(13) . . . . ?
N1 O3 C8 C9 -77.99(16) . . . . ?
O3 C8 C9 O4 68.40(18) . . . . ?
C8 C9 O4 N2 69.80(16) . . . . ?
C9 O4 N2 C10 -171.02(13) . . . . ?
O4 N2 C10 C11 179.40(12) . . . . ?
N2 C10 C11 C12 5.7(2) . . . . ?
N2 C10 C11 C16 -172.05(15) . . . . ?
C16 C11 C12 O5 178.56(14) . . . . ?
C10 C11 C12 O5 0.8(2) . . . . ?
C16 C11 C12 C13 0.5(2) . . . . ?
C10 C11 C12 C13 -177.21(14) . . . . ?
O5 C12 C13 O6 -2.0(2) . . . . ?
C11 C12 C13 O6 176.14(14) . . . . ?
O5 C12 C13 C14 179.25(14) . . . . ?
C11 C12 C13 C14 -2.6(2) . . . . ?
O6 C13 C14 C15 -175.96(15) . . . . ?
C12 C13 C14 C15 2.7(2) . . . . ?
O6 C13 C14 C17 1.7(2) . . . . ?
C12 C13 C14 C17 -179.65(14) . . . . ?
C13 C14 C15 C16 -0.7(2) . . . . ?
C17 C14 C15 C16 -178.41(15) . . . . ?
C14 C15 C16 C11 -1.4(2) . . . . ?
C12 C11 C16 C15 1.5(2) . . . . ?
C10 C11 C16 C15 179.25(15) . . . . ?
C13 C14 C17 N3 -5.8(2) . . . . ?
C15 C14 C17 N3 171.84(15) . . . . ?
C14 C17 N3 O7 179.15(13) . . . . ?
C17 N3 O7 C18 166.80(14) . . . . ?
N3 O7 C18 C19 -71.20(17) . . . . ?
O7 C18 C19 O8 -66.68(18) . . . . ?
C18 C19 O8 N4 86.76(17) . . . . ?
C19 O8 N4 C20 176.99(15) . . . . ?
O8 N4 C20 C21 178.87(15) . . . . ?
N4 C20 C21 C22 -7.5(3) . . . . ?
N4 C20 C21 C26 173.91(17) . . . . ?
C26 C21 C22 O9 -177.76(16) . . . . ?
C20 C21 C22 O9 3.7(3) . . . . ?
C26 C21 C22 C23 2.8(3) . . . . ?
C20 C21 C22 C23 -175.81(16) . . . . ?
O9 C22 C23 O10 -4.1(2) . . . . ?
C21 C22 C23 O10 175.40(15) . . . . ?
O9 C22 C23 C24 175.53(15) . . . . ?
C21 C22 C23 C24 -5.0(3) . . . . ?
O10 C23 C24 C25 -177.03(16) . . . . ?
C22 C23 C24 C25 3.4(2) . . . . ?
C23 C24 C25 C26 0.4(3) . . . . ?
C24 C25 C26 C21 -2.6(3) . . . . ?
C22 C21 C26 C25 1.0(3) . . . . ?
C20 C21 C26 C25 179.61(17) . . . . ?
C24 C23 O10 C27 5.7(2) . . . . ?
C22 C23 O10 C27 -174.68(14) . . . . ?
C23 O10 C27 C28 162.35(14) . . . . ?
O10 C27 C28 C29 110.86(18) . . . . ?
C27 C28 C29 C30 -1.8(3) . . . . ?
C3 O2 C30 C29 -173.40(13) . . . . ?
C28 C29 C30 O2 -114.97(17) . . . . ?

loop_
_cod_related_entry_id
_cod_related_entry_database
_cod_related_entry_code
1 ChemSpider 30660964
